data_4301591
loop_
_publ_author_name
'Toshihide Mochizuki'
'Takashi Nogami'
'Takayuki Ishida'

_publ_contact_author_address
;
    Department of Applied Physics and Chemistry, The University of 
    Electro-Communications, Chofu, Tokyo 182-8585, Japan
;
_publ_contact_author_email ' ishi@pc.uec.ac.jp '
_publ_contact_author_fax ' +81-42-443-5501 '
_publ_contact_author_name ' Takayuki Ishida'
_publ_contact_author_phone ' +81-42-443-5490 '
_publ_section_title
;
Ferromagnetic Superexchange Coupling through a Diamagnetic Iron(II) Ion in
a Mixed-Valent Iron(III, II, III) meso-Helicate
;
_journal_name_full 'Inorganic Chemistry'
_journal_page_first 2254
_journal_page_last 2259
_journal_paper_doi 10.1021/ic8020589
_journal_volume 48
_journal_year 2009
_chemical_formula_moiety 'C48 H72 N18 Ni3 O6, 4 (C2 H3 N) '
_chemical_formula_sum 'C56 H84 N22 Ni3 O6'
_chemical_formula_weight 1337.52
_space_group_IT_number 2
_symmetry_cell_setting triclinic
_symmetry_Int_Tables_number 2
_symmetry_space_group_name_Hall '-P 1'
_symmetry_space_group_name_H-M 'P -1'
_audit_creation_date 2007-05-19
_audit_creation_method 'by CrystalStructure 3.8'
_cell_angle_alpha 101.136(5)
_cell_angle_beta 94.915(8)
_cell_angle_gamma 98.563(10)
_cell_formula_units_Z 1
_cell_length_a 9.709(2)
_cell_length_b 13.109(4)
_cell_length_c 13.984(4)
_cell_measurement_reflns_used 10370
_cell_measurement_temperature 296.
_cell_measurement_theta_max 25.0
_cell_measurement_theta_min 1.6
_cell_volume 1714.8(8)
_computing_cell_refinement PROCESS-AUTO
_computing_data_collection PROCESS-AUTO
_computing_data_reduction CrystalStructure
_computing_publication_material 'CrystalStructure 3.8'
_computing_structure_refinement CRYSTALS
_computing_structure_solution SIR92
_diffrn_detector_area_resol_mean 10.00
_diffrn_measured_fraction_theta_full 0.99
_diffrn_measured_fraction_theta_max 0.99
_diffrn_measurement_device_type 'Rigaku RAXIS-RAPID'
_diffrn_measurement_method \w
_diffrn_radiation_type 'Mo K\a'
_diffrn_radiation_wavelength 0.71069
_diffrn_reflns_av_R_equivalents 0.059
_diffrn_reflns_limit_h_max 12
_diffrn_reflns_limit_h_min -12
_diffrn_reflns_limit_k_max 17
_diffrn_reflns_limit_k_min -17
_diffrn_reflns_limit_l_max 18
_diffrn_reflns_limit_l_min -17
_diffrn_reflns_number 15323
_diffrn_reflns_theta_full 28.25
_diffrn_reflns_theta_max 28.25
_exptl_absorpt_coefficient_mu 0.877
_exptl_absorpt_correction_T_max 0.617
_exptl_absorpt_correction_T_min 0.490
_exptl_absorpt_correction_type numerical
_exptl_absorpt_process_details
;
    Higashi, T. (1999). Program for Absorption Correction.
    Rigaku Corporation, Tokyo, Japan.
;
_exptl_crystal_colour green
_exptl_crystal_density_diffrn 1.295
_exptl_crystal_density_method 'not measured'
_exptl_crystal_description block
_exptl_crystal_F_000 706.00
_exptl_crystal_size_max 0.75
_exptl_crystal_size_mid 0.55
_exptl_crystal_size_min 0.55
_refine_diff_density_max 0.89
_refine_diff_density_min -0.83
_refine_ls_extinction_coef 7(30)
_refine_ls_extinction_method 'Larson (1970) Crystallographic Computing eq. 22'
_refine_ls_goodness_of_fit_ref 1.348
_refine_ls_hydrogen_treatment refall
_refine_ls_number_parameters 457
_refine_ls_number_reflns 8167
_refine_ls_R_factor_gt 0.0579
_refine_ls_shift/su_max 0.0006
_refine_ls_structure_factor_coef F
_refine_ls_weighting_details 'w = 1/[0.0010Fo^2^ + 3.0000\s(Fo^2^)]'
_refine_ls_weighting_scheme calc
_refine_ls_wR_factor_ref 0.0892
_reflns_number_gt 5962
_reflns_number_total 8167
_reflns_threshold_expression F^2^>2.0\s(F^2^)
_cod_data_source_file ic8020589_si_001.cif
_cod_data_source_block '_[Ni3(pzNTR)6]4(CH3CN)'
_cod_original_formula_sum 'C56 H84 N22 Ni3 O6 '
_cod_database_code 4301591

loop_
_symmetry_equiv_pos_site_id
_symmetry_equiv_pos_as_xyz
1 +X,+Y,+Z
2 -X,-Y,-Z

loop_
_atom_site_label
_atom_site_type_symbol
_atom_site_fract_x
_atom_site_fract_y
_atom_site_fract_z
_atom_site_U_iso_or_equiv
_atom_site_adp_type
_atom_site_occupancy
_atom_site_symmetry_multiplicity
_atom_site_calc_flag
_atom_site_refinement_flags
_atom_site_disorder_assembly
_atom_site_disorder_group
Ni(1) Ni 0.0000 0.0000 0.0000 0.03637(17) Uani 1.00 2 d S . .
Ni(2) Ni 0.20007(4) 0.20157(4) 0.20259(3) 0.03220(12) Uani 1.00 1 d . . .
O(1) O 0.1497(2) 0.3477(2) 0.27412(19) 0.0423(7) Uani 1.00 1 d . . .
O(2) O 0.4045(2) 0.2855(2) 0.2056(2) 0.0453(7) Uani 1.00 1 d . . .
O(3) O 0.2659(2) 0.1849(2) 0.34630(18) 0.0430(7) Uani 1.00 1 d . . .
N(1) N 0.0605(3) 0.1617(2) -0.0028(2) 0.0406(8) Uani 1.00 1 d . . .
N(2) N 0.1056(3) 0.2345(2) 0.0817(2) 0.0360(7) Uani 1.00 1 d . . .
N(3) N 0.1452(3) 0.4297(2) 0.2344(2) 0.0415(8) Uani 1.00 1 d . . .
N(4) N 0.1987(3) -0.0051(2) 0.0672(2) 0.0434(8) Uani 1.00 1 d . . .
N(5) N 0.2773(2) 0.0819(2) 0.1234(2) 0.0348(7) Uani 1.00 1 d . . .
N(6) N 0.5204(3) 0.2454(2) 0.2115(2) 0.0453(9) Uani 1.00 1 d . . .
N(7) N -0.0622(3) 0.0431(2) 0.1405(2) 0.0405(8) Uani 1.00 1 d . . .
N(8) N 0.0277(2) 0.1019(2) 0.2167(2) 0.0351(7) Uani 1.00 1 d . . .
N(9) N 0.1812(3) 0.1802(2) 0.4138(2) 0.0409(8) Uani 1.00 1 d . . .
N(10) N 0.2294(8) -0.1297(6) 0.4635(5) 0.141(3) Uani 1.00 1 d . . .
N(11) N 0.615(3) 0.375(2) 0.907(2) 0.282(17) Uani 0.55 1 d P . .
N(12) N 0.475(2) 0.293(2) 0.8026(14) 0.192(11) Uani 0.45 1 d P . .
C(1) C 0.0913(4) 0.3297(3) 0.0661(2) 0.0473(11) Uani 1.00 1 d . . .
C(2) C 0.0403(6) 0.3206(4) -0.0321(3) 0.0688(15) Uani 1.00 1 d . . .
C(3) C 0.0228(5) 0.2156(3) -0.0706(3) 0.0568(13) Uani 1.00 1 d . . .
C(4) C 0.1220(4) 0.4255(3) 0.1414(3) 0.0499(12) Uani 1.00 1 d . . .
C(5) C 0.1710(4) 0.5337(3) 0.3092(3) 0.0496(11) Uani 1.00 1 d . . .
C(6) C 0.1356(6) 0.6227(3) 0.2629(3) 0.0755(17) Uani 1.00 1 d . . .
C(7) C 0.3229(5) 0.5515(4) 0.3509(3) 0.0689(15) Uani 1.00 1 d . . .
C(8) C 0.0747(4) 0.5232(4) 0.3879(3) 0.0623(14) Uani 1.00 1 d . . .
C(9) C 0.4095(3) 0.0648(3) 0.1351(2) 0.0413(10) Uani 1.00 1 d . . .
C(10) C 0.4171(4) -0.0374(3) 0.0859(3) 0.0581(13) Uani 1.00 1 d . . .
C(11) C 0.2818(4) -0.0782(3) 0.0448(3) 0.0519(12) Uani 1.00 1 d . . .
C(12) C 0.5258(3) 0.1450(3) 0.1822(3) 0.0520(11) Uani 1.00 1 d . . .
C(13) C 0.6507(4) 0.3246(3) 0.2572(3) 0.0563(12) Uani 1.00 1 d . . .
C(14) C 0.7791(5) 0.2814(6) 0.2385(8) 0.161(3) Uani 1.00 1 d . . .
C(15) C 0.6493(7) 0.4180(5) 0.2105(6) 0.126(3) Uani 1.00 1 d . . .
C(16) C 0.6325(7) 0.3605(6) 0.3613(4) 0.111(2) Uani 1.00 1 d . . .
C(17) C -0.0254(4) 0.0899(3) 0.2999(2) 0.0424(10) Uani 1.00 1 d . . .
C(18) C -0.1532(4) 0.0258(3) 0.2790(3) 0.0511(12) Uani 1.00 1 d . . .
C(19) C -0.1712(4) -0.0027(3) 0.1783(3) 0.0498(11) Uani 1.00 1 d . . .
C(20) C 0.0499(4) 0.1394(3) 0.3962(2) 0.0454(11) Uani 1.00 1 d . . .
C(21) C 0.2530(4) 0.2260(3) 0.5171(2) 0.0486(11) Uani 1.00 1 d . . .
C(22) C 0.1532(6) 0.2125(5) 0.5938(3) 0.0844(19) Uani 1.00 1 d . . .
C(23) C 0.3030(6) 0.3425(3) 0.5205(3) 0.0778(17) Uani 1.00 1 d . . .
C(24) C 0.3753(6) 0.1706(4) 0.5315(3) 0.0793(17) Uani 1.00 1 d . . .
C(25) C 0.3030(11) -0.0694(6) 0.3095(5) 0.139(3) Uani 1.00 1 d . . .
C(26) C 0.2603(7) -0.1034(5) 0.3953(5) 0.088(2) Uani 1.00 1 d . . .
C(27) C 0.4084(9) 0.2992(7) 0.9722(6) 0.132(3) Uani 1.00 1 d . . .
C(28) C 0.512(3) 0.334(2) 0.929(2) 0.147(10) Uani 0.55 1 d P . .
C(29) C 0.431(2) 0.2928(14) 0.8753(15) 0.097(6) Uani 0.45 1 d P . .
H(1) H 0.0220 0.3753 -0.0645 0.081 Uiso 1.00 1 c R . .
H(2) H -0.0118 0.1842 -0.1370 0.065 Uiso 1.00 1 c R . .
H(3) H 0.1253 0.4906 0.1206 0.058 Uiso 1.00 1 c R . .
H(4) H 0.2164 0.6542 0.2388 0.086 Uiso 1.00 1 c R . .
H(5) H 0.1053 0.6740 0.3106 0.086 Uiso 1.00 1 c R . .
H(6) H 0.0628 0.5960 0.2102 0.086 Uiso 1.00 1 c R . .
H(7) H 0.3314 0.5205 0.4068 0.076 Uiso 1.00 1 c R . .
H(8) H 0.3574 0.6250 0.3695 0.076 Uiso 1.00 1 c R . .
H(9) H 0.3757 0.5200 0.3027 0.076 Uiso 1.00 1 c R . .
H(10) H -0.0116 0.5442 0.3697 0.071 Uiso 1.00 1 c R . .
H(11) H 0.1178 0.5669 0.4485 0.071 Uiso 1.00 1 c R . .
H(12) H 0.0577 0.4518 0.3948 0.071 Uiso 1.00 1 c R . .
H(13) H 0.4973 -0.0709 0.0819 0.065 Uiso 1.00 1 c R . .
H(14) H 0.2512 -0.1473 0.0064 0.057 Uiso 1.00 1 c R . .
H(15) H 0.6140 0.1234 0.1930 0.057 Uiso 1.00 1 c R . .
H(16) H 0.8049 0.2474 0.2898 0.168 Uiso 1.00 1 c R . .
H(17) H 0.8527 0.3370 0.2358 0.168 Uiso 1.00 1 c R . .
H(18) H 0.7630 0.2319 0.1777 0.168 Uiso 1.00 1 c R . .
H(19) H 0.6972 0.4086 0.1538 0.142 Uiso 1.00 1 c R . .
H(20) H 0.6947 0.4800 0.2558 0.142 Uiso 1.00 1 c R . .
H(21) H 0.5551 0.4247 0.1922 0.142 Uiso 1.00 1 c R . .
H(22) H 0.5870 0.4204 0.3682 0.117 Uiso 1.00 1 c R . .
H(23) H 0.7217 0.3787 0.3995 0.117 Uiso 1.00 1 c R . .
H(24) H 0.5770 0.3054 0.3831 0.117 Uiso 1.00 1 c R . .
H(25) H -0.2152 0.0056 0.3236 0.058 Uiso 1.00 1 c R . .
H(26) H -0.2504 -0.0488 0.1406 0.056 Uiso 1.00 1 c R . .
H(27) H -0.0022 0.1418 0.4508 0.053 Uiso 1.00 1 c R . .
H(28) H 0.1074 0.2721 0.6064 0.095 Uiso 1.00 1 c R . .
H(29) H 0.2047 0.2064 0.6528 0.095 Uiso 1.00 1 c R . .
H(30) H 0.0852 0.1506 0.5701 0.096 Uiso 1.00 1 c R . .
H(31) H 0.3951 0.3520 0.5020 0.087 Uiso 1.00 1 c R . .
H(32) H 0.3034 0.3816 0.5853 0.087 Uiso 1.00 1 c R . .
H(33) H 0.2415 0.3665 0.4765 0.087 Uiso 1.00 1 c R . .
H(34) H 0.3462 0.1097 0.5569 0.091 Uiso 1.00 1 c R . .
H(35) H 0.4475 0.2168 0.5763 0.091 Uiso 1.00 1 c R . .
H(36) H 0.4098 0.1501 0.4703 0.091 Uiso 1.00 1 c R . .
H(37) H 0.3023 0.0041 0.3170 0.176 Uiso 1.00 1 c R . .
H(38) H 0.2400 -0.1067 0.2538 0.176 Uiso 1.00 1 c R . .
H(39) H 0.3950 -0.0830 0.3008 0.176 Uiso 1.00 1 c R . .
H(40) H 0.3241 0.2853 0.9286 0.152 Uiso 1.00 1 c R . .
H(41) H 0.4003 0.3507 1.0285 0.152 Uiso 1.00 1 c R . .
H(42) H 0.4245 0.2360 0.9917 0.152 Uiso 1.00 1 c R . .

loop_
_atom_site_aniso_label
_atom_site_aniso_U_11
_atom_site_aniso_U_22
_atom_site_aniso_U_33
_atom_site_aniso_U_12
_atom_site_aniso_U_13
_atom_site_aniso_U_23
Ni(1) 0.0325(3) 0.0365(3) 0.0306(3) 0.0003(2) -0.0072(2) -0.0070(2)
Ni(2) 0.0299(2) 0.0317(2) 0.0283(2) 0.00160(19) -0.00580(18) -0.00331(18)
O(1) 0.0542(16) 0.0350(14) 0.0343(13) 0.0102(12) -0.0014(11) -0.0003(11)
O(2) 0.0326(13) 0.0426(15) 0.0546(16) 0.0041(12) -0.0052(12) 0.0018(12)
O(3) 0.0420(14) 0.0512(17) 0.0321(13) 0.0088(12) -0.0036(11) 0.0021(11)
N(1) 0.0407(16) 0.0409(18) 0.0304(15) 0.0000(14) -0.0087(13) -0.0053(13)
N(2) 0.0345(15) 0.0310(16) 0.0335(15) -0.0020(12) -0.0074(12) -0.0048(12)
N(3) 0.0494(18) 0.0325(17) 0.0373(17) 0.0075(14) -0.0091(14) 0.0003(13)
N(4) 0.0420(17) 0.0431(19) 0.0344(16) 0.0079(15) -0.0089(13) -0.0124(14)
N(5) 0.0271(14) 0.0327(16) 0.0355(15) -0.0039(12) -0.0039(11) -0.0046(12)
N(6) 0.0276(15) 0.048(2) 0.0487(19) -0.0010(14) -0.0024(13) -0.0087(15)
N(7) 0.0359(16) 0.0403(18) 0.0365(16) 0.0021(14) -0.0044(13) -0.0066(13)
N(8) 0.0286(14) 0.0394(17) 0.0297(14) 0.0028(12) -0.0035(11) -0.0059(12)
N(9) 0.0452(18) 0.0421(18) 0.0302(15) 0.0036(15) -0.0048(13) 0.0020(13)
N(10) 0.181(7) 0.125(6) 0.096(4) -0.026(5) 0.053(4) -0.003(4)
N(11) 0.27(3) 0.34(3) 0.27(3) 0.01(2) 0.13(2) 0.14(2)
N(12) 0.26(2) 0.25(2) 0.078(13) 0.06(2) 0.035(15) 0.044(15)
C(1) 0.063(2) 0.034(2) 0.037(2) 0.0037(19) -0.0132(18) -0.0007(16)
C(2) 0.109(4) 0.054(2) 0.040(2) 0.025(2) -0.021(2) 0.007(2)
C(3) 0.076(3) 0.055(2) 0.032(2) 0.012(2) -0.016(2) -0.0008(19)
C(4) 0.072(2) 0.030(2) 0.042(2) 0.0033(19) -0.010(2) 0.0072(17)
C(5) 0.056(2) 0.039(2) 0.046(2) 0.0073(19) -0.0070(19) -0.0038(18)
C(6) 0.115(4) 0.029(2) 0.070(3) 0.012(2) -0.007(3) -0.011(2)
C(7) 0.068(3) 0.062(3) 0.060(2) -0.001(2) -0.012(2) -0.010(2)
C(8) 0.057(2) 0.060(3) 0.059(2) 0.010(2) 0.005(2) -0.012(2)
C(9) 0.0255(16) 0.043(2) 0.047(2) 0.0044(15) 0.0008(15) -0.0061(17)
C(10) 0.040(2) 0.058(2) 0.066(2) 0.015(2) -0.001(2) -0.017(2)
C(11) 0.046(2) 0.045(2) 0.052(2) 0.0085(19) -0.0031(19) -0.0171(19)
C(12) 0.0267(18) 0.057(2) 0.059(2) 0.0083(18) -0.0027(17) -0.017(2)
C(13) 0.035(2) 0.047(2) 0.070(2) -0.0111(18) -0.009(2) -0.007(2)
C(14) 0.027(2) 0.099(5) 0.294(11) -0.002(2) -0.017(4) -0.089(6)
C(15) 0.084(4) 0.102(5) 0.169(8) -0.046(4) -0.034(4) 0.044(5)
C(16) 0.107(5) 0.108(5) 0.076(4) -0.044(4) -0.020(3) -0.017(3)
C(17) 0.046(2) 0.042(2) 0.0346(19) 0.0040(18) -0.0026(16) 0.0013(16)
C(18) 0.041(2) 0.056(2) 0.049(2) -0.0067(19) 0.0066(18) 0.003(2)
C(19) 0.0309(19) 0.058(2) 0.050(2) -0.0029(18) -0.0015(17) -0.003(2)
C(20) 0.050(2) 0.049(2) 0.0332(19) 0.0027(19) 0.0048(17) 0.0027(17)
C(21) 0.053(2) 0.051(2) 0.0328(19) 0.005(2) -0.0104(17) -0.0042(17)
C(22) 0.083(3) 0.119(5) 0.036(2) -0.001(3) -0.005(2) -0.001(2)
C(23) 0.106(4) 0.050(2) 0.062(3) 0.009(2) -0.034(3) -0.005(2)
C(24) 0.096(3) 0.082(3) 0.050(2) 0.030(3) -0.035(2) -0.003(2)
C(25) 0.250(11) 0.094(5) 0.095(5) 0.047(6) 0.053(6) 0.043(4)
C(26) 0.088(4) 0.076(4) 0.086(4) 0.000(3) 0.019(3) -0.013(3)
C(27) 0.136(7) 0.133(7) 0.110(6) -0.017(5) 0.046(5) -0.003(5)
C(28) 0.127(17) 0.16(2) 0.17(2) 0.034(16) 0.075(19) 0.07(2)
C(29) 0.122(15) 0.081(11) 0.074(11) -0.028(10) 0.001(11) 0.017(8)

loop_
_atom_type_symbol
_atom_type_description
_atom_type_scat_dispersion_real
_atom_type_scat_dispersion_imag
_atom_type_scat_source
Ni Ni 0.339 1.112
;
International Tables for Crystallography
(1992, Vol. C, Tables 4.2.6.8 and 6.1.1.4)
;
C C 0.003 0.002
;
International Tables for Crystallography
(1992, Vol. C, Tables 4.2.6.8 and 6.1.1.4)
;
H H 0.000 0.000
;
International Tables for Crystallography
(1992, Vol. C, Table 6.1.1.4)
;
O O 0.011 0.006
;
International Tables for Crystallography
(1992, Vol. C, Tables 4.2.6.8 and 6.1.1.4)
;
N N 0.006 0.003
;
International Tables for Crystallography
(1992, Vol. C, Tables 4.2.6.8 and 6.1.1.4)
;

loop_
_geom_angle_atom_site_label_1
_geom_angle_atom_site_label_2
_geom_angle_atom_site_label_3
_geom_angle
_geom_angle_publ_flag
_geom_angle_site_symmetry_1
_geom_angle_site_symmetry_2
_geom_angle_site_symmetry_3
N(1) Ni(1) N(1) 180.00(16) yes . . 2_555
N(1) Ni(1) N(4) 90.96(12) yes . . .
N(1) Ni(1) N(4) 89.04(12) yes . . 2_555
N(1) Ni(1) N(7) 89.90(12) yes . . .
N(1) Ni(1) N(7) 90.10(12) yes . . 2_555
N(1) Ni(1) N(4) 89.04(12) yes 2_555 . .
N(1) Ni(1) N(4) 90.96(12) yes 2_555 . 2_555
N(1) Ni(1) N(7) 90.10(12) yes 2_555 . .
N(1) Ni(1) N(7) 89.90(12) yes 2_555 . 2_555
N(4) Ni(1) N(4) 180.00(18) yes . . 2_555
N(4) Ni(1) N(7) 88.40(12) yes . . .
N(4) Ni(1) N(7) 91.60(12) yes . . 2_555
N(4) Ni(1) N(7) 91.60(12) yes 2_555 . .
N(4) Ni(1) N(7) 88.40(12) yes 2_555 . 2_555
O(1) Ni(2) O(2) 86.23(10) yes . . .
O(1) Ni(2) O(3) 84.80(10) yes . . .
O(1) Ni(2) N(2) 84.25(11) yes . . .
O(1) Ni(2) N(5) 168.25(11) yes . . .
O(1) Ni(2) N(8) 100.38(11) yes . . .
O(2) Ni(2) O(3) 86.10(10) yes . . .
O(2) Ni(2) N(2) 100.17(12) yes . . .
O(2) Ni(2) N(5) 83.39(10) yes . . .
O(2) Ni(2) N(8) 167.19(12) yes . . .
O(3) Ni(2) N(2) 166.98(12) yes . . .
O(3) Ni(2) N(5) 99.94(12) yes . . .
O(3) Ni(2) N(8) 83.61(11) yes . . .
N(2) Ni(2) N(5) 92.16(12) yes . . .
N(2) Ni(2) N(8) 91.45(12) yes . . .
N(5) Ni(2) N(8) 90.87(12) yes . . .
Ni(2) O(1) N(3) 125.0(2) yes . . .
Ni(2) O(2) N(6) 125.2(2) yes . . .
Ni(2) O(3) N(9) 123.2(2) yes . . .
Ni(1) N(1) N(2) 120.8(2) yes . . .
Ni(1) N(1) C(3) 129.5(2) yes . . .
N(2) N(1) C(3) 106.3(3) yes . . .
Ni(2) N(2) N(1) 123.8(2) yes . . .
Ni(2) N(2) C(1) 126.9(2) yes . . .
N(1) N(2) C(1) 108.9(3) yes . . .
O(1) N(3) C(4) 124.6(3) yes . . .
O(1) N(3) C(5) 113.3(3) yes . . .
C(4) N(3) C(5) 122.1(3) yes . . .
Ni(1) N(4) N(5) 120.7(2) yes . . .
Ni(1) N(4) C(11) 128.7(2) yes . . .
N(5) N(4) C(11) 108.4(2) yes . . .
Ni(2) N(5) N(4) 124.5(2) yes . . .
Ni(2) N(5) C(9) 125.6(2) yes . . .
N(4) N(5) C(9) 108.2(3) yes . . .
O(2) N(6) C(12) 123.8(2) yes . . .
O(2) N(6) C(13) 114.8(3) yes . . .
C(12) N(6) C(13) 121.4(3) yes . . .
Ni(1) N(7) N(8) 122.0(2) yes . . .
Ni(1) N(7) C(19) 128.4(2) yes . . .
N(8) N(7) C(19) 106.8(3) yes . . .
Ni(2) N(8) N(7) 124.0(2) yes . . .
Ni(2) N(8) C(17) 127.3(2) yes . . .
N(7) N(8) C(17) 108.3(2) yes . . .
O(3) N(9) C(20) 124.3(3) yes . . .
O(3) N(9) C(21) 113.4(2) yes . . .
C(20) N(9) C(21) 122.3(3) yes . . .
N(2) C(1) C(2) 109.1(3) yes . . .
N(2) C(1) C(4) 124.1(3) yes . . .
C(2) C(1) C(4) 126.7(4) yes . . .
C(1) C(2) C(3) 104.2(4) yes . . .
N(1) C(3) C(2) 111.4(3) yes . . .
N(3) C(4) C(1) 125.3(4) yes . . .
N(3) C(5) C(6) 111.3(3) yes . . .
N(3) C(5) C(7) 106.3(3) yes . . .
N(3) C(5) C(8) 108.2(3) yes . . .
C(6) C(5) C(7) 112.3(4) yes . . .
C(6) C(5) C(8) 107.3(4) yes . . .
C(7) C(5) C(8) 111.4(3) yes . . .
N(5) C(9) C(10) 109.6(3) yes . . .
N(5) C(9) C(12) 123.6(3) yes . . .
C(10) C(9) C(12) 126.4(3) yes . . .
C(9) C(10) C(11) 104.0(3) yes . . .
N(4) C(11) C(10) 109.7(3) yes . . .
N(6) C(12) C(9) 125.5(3) yes . . .
N(6) C(13) C(14) 111.5(4) yes . . .
N(6) C(13) C(15) 106.9(4) yes . . .
N(6) C(13) C(16) 106.5(4) yes . . .
C(14) C(13) C(15) 108.8(5) yes . . .
C(14) C(13) C(16) 116.0(6) yes . . .
C(15) C(13) C(16) 106.7(5) yes . . .
N(8) C(17) C(18) 110.1(3) yes . . .
N(8) C(17) C(20) 122.1(3) yes . . .
C(18) C(17) C(20) 127.8(3) yes . . .
C(17) C(18) C(19) 103.8(3) yes . . .
N(7) C(19) C(18) 110.8(3) yes . . .
N(9) C(20) C(17) 125.7(3) yes . . .
N(9) C(21) C(22) 111.7(3) yes . . .
N(9) C(21) C(23) 105.8(3) yes . . .
N(9) C(21) C(24) 107.2(3) yes . . .
C(22) C(21) C(23) 110.4(4) yes . . .
C(22) C(21) C(24) 110.9(4) yes . . .
C(23) C(21) C(24) 110.7(4) yes . . .
N(10) C(26) C(25) 178.7(8) yes . . .
N(11) C(28) C(27) 167(2) yes . . .
N(12) C(28) C(27) 111.2(19) yes . . .
N(12) C(29) C(27) 167(2) yes . . .
C(1) C(2) H(1) 127.9 no . . .
C(3) C(2) H(1) 127.9 no . . .
N(1) C(3) H(2) 124.3 no . . .
C(2) C(3) H(2) 124.3 no . . .
N(3) C(4) H(3) 117.3 no . . .
C(1) C(4) H(3) 117.3 no . . .
C(5) C(6) H(4) 109.5 no . . .
C(5) C(6) H(5) 109.5 no . . .
C(5) C(6) H(6) 109.5 no . . .
H(4) C(6) H(5) 109.5 no . . .
H(4) C(6) H(6) 109.5 no . . .
H(5) C(6) H(6) 109.5 no . . .
C(5) C(7) H(7) 109.5 no . . .
C(5) C(7) H(8) 109.5 no . . .
C(5) C(7) H(9) 109.5 no . . .
H(7) C(7) H(8) 109.5 no . . .
H(7) C(7) H(9) 109.5 no . . .
H(8) C(7) H(9) 109.5 no . . .
C(5) C(8) H(10) 109.5 no . . .
C(5) C(8) H(11) 109.5 no . . .
C(5) C(8) H(12) 109.5 no . . .
H(10) C(8) H(11) 109.5 no . . .
H(10) C(8) H(12) 109.5 no . . .
H(11) C(8) H(12) 109.5 no . . .
C(9) C(10) H(13) 128.0 no . . .
C(11) C(10) H(13) 128.0 no . . .
N(4) C(11) H(14) 125.2 no . . .
C(10) C(11) H(14) 125.2 no . . .
N(6) C(12) H(15) 117.2 no . . .
C(9) C(12) H(15) 117.2 no . . .
C(13) C(14) H(16) 109.5 no . . .
C(13) C(14) H(17) 109.5 no . . .
C(13) C(14) H(18) 109.5 no . . .
H(16) C(14) H(17) 109.5 no . . .
H(16) C(14) H(18) 109.5 no . . .
H(17) C(14) H(18) 109.5 no . . .
C(13) C(15) H(19) 109.5 no . . .
C(13) C(15) H(20) 109.5 no . . .
C(13) C(15) H(21) 109.5 no . . .
H(19) C(15) H(20) 109.5 no . . .
H(19) C(15) H(21) 109.5 no . . .
H(20) C(15) H(21) 109.5 no . . .
C(13) C(16) H(22) 109.5 no . . .
C(13) C(16) H(23) 109.5 no . . .
C(13) C(16) H(24) 109.5 no . . .
H(22) C(16) H(23) 109.5 no . . .
H(22) C(16) H(24) 109.5 no . . .
H(23) C(16) H(24) 109.5 no . . .
C(17) C(18) H(25) 128.1 no . . .
C(19) C(18) H(25) 128.1 no . . .
N(7) C(19) H(26) 124.6 no . . .
C(18) C(19) H(26) 124.6 no . . .
N(9) C(20) H(27) 117.1 no . . .
C(17) C(20) H(27) 117.1 no . . .
C(21) C(22) H(28) 109.5 no . . .
C(21) C(22) H(29) 109.5 no . . .
C(21) C(22) H(30) 109.5 no . . .
H(28) C(22) H(29) 109.5 no . . .
H(28) C(22) H(30) 109.5 no . . .
H(29) C(22) H(30) 109.5 no . . .
C(21) C(23) H(31) 109.5 no . . .
C(21) C(23) H(32) 109.5 no . . .
C(21) C(23) H(33) 109.5 no . . .
H(31) C(23) H(32) 109.5 no . . .
H(31) C(23) H(33) 109.5 no . . .
H(32) C(23) H(33) 109.5 no . . .
C(21) C(24) H(34) 109.5 no . . .
C(21) C(24) H(35) 109.5 no . . .
C(21) C(24) H(36) 109.5 no . . .
H(34) C(24) H(35) 109.5 no . . .
H(34) C(24) H(36) 109.5 no . . .
H(35) C(24) H(36) 109.5 no . . .
C(26) C(25) H(37) 109.5 no . . .
C(26) C(25) H(38) 109.5 no . . .
C(26) C(25) H(39) 109.5 no . . .
H(37) C(25) H(38) 109.5 no . . .
H(37) C(25) H(39) 109.5 no . . .
H(38) C(25) H(39) 109.5 no . . .
C(28) C(27) H(40) 109.5 no . . .
C(28) C(27) H(41) 109.5 no . . .
H(40) C(27) H(41) 109.5 no . . .
H(40) C(27) H(42) 109.5 no . . .
H(41) C(27) H(42) 109.5 no . . .

loop_
_geom_bond_atom_site_label_1
_geom_bond_atom_site_label_2
_geom_bond_distance
_geom_bond_publ_flag
_geom_bond_site_symmetry_1
_geom_bond_site_symmetry_2
Ni(1) N(1) 2.122(3) yes . .
Ni(1) N(1) 2.122(3) yes . 2_555
Ni(1) N(4) 2.088(3) yes . .
Ni(1) N(4) 2.088(3) yes . 2_555
Ni(1) N(7) 2.103(3) yes . .
Ni(1) N(7) 2.103(3) yes . 2_555
Ni(2) O(1) 2.129(2) yes . .
Ni(2) O(2) 2.114(2) yes . .
Ni(2) O(3) 2.118(2) yes . .
Ni(2) N(2) 2.005(3) yes . .
Ni(2) N(5) 2.017(3) yes . .
Ni(2) N(8) 2.013(2) yes . .
O(1) N(3) 1.306(4) yes . .
O(2) N(6) 1.314(4) yes . .
O(3) N(9) 1.308(4) yes . .
N(1) N(2) 1.360(3) yes . .
N(1) C(3) 1.345(6) yes . .
N(2) C(1) 1.332(5) yes . .
N(3) C(4) 1.290(5) yes . .
N(3) C(5) 1.522(4) yes . .
N(4) N(5) 1.339(3) yes . .
N(4) C(11) 1.351(5) yes . .
N(5) C(9) 1.338(4) yes . .
N(6) C(12) 1.312(5) yes . .
N(6) C(13) 1.517(4) yes . .
N(7) N(8) 1.347(3) yes . .
N(7) C(19) 1.338(5) yes . .
N(8) C(17) 1.339(5) yes . .
N(9) C(20) 1.290(5) yes . .
N(9) C(21) 1.516(4) yes . .
N(10) C(26) 1.125(11) yes . .
N(11) C(28) 1.16(4) yes . .
N(12) C(29) 1.14(3) yes . .
C(1) C(2) 1.395(6) yes . .
C(1) C(4) 1.450(5) yes . .
C(2) C(3) 1.356(6) yes . .
C(5) C(6) 1.507(7) yes . .
C(5) C(7) 1.506(6) yes . .
C(5) C(8) 1.516(6) yes . .
C(9) C(10) 1.398(6) yes . .
C(9) C(12) 1.437(4) yes . .
C(10) C(11) 1.373(5) yes . .
C(13) C(14) 1.468(7) yes . .
C(13) C(15) 1.496(10) yes . .
C(13) C(16) 1.474(8) yes . .
C(17) C(18) 1.365(5) yes . .
C(17) C(20) 1.457(5) yes . .
C(18) C(19) 1.374(6) yes . .
C(21) C(22) 1.525(7) yes . .
C(21) C(23) 1.522(6) yes . .
C(21) C(24) 1.500(8) yes . .
C(25) C(26) 1.430(12) yes . .
C(27) C(28) 1.29(3) yes . .
C(27) C(29) 1.38(2) yes . .
C(2) H(1) 0.950 no . .
C(3) H(2) 0.950 no . .
C(4) H(3) 0.950 no . .
C(6) H(4) 0.950 no . .
C(6) H(5) 0.950 no . .
C(6) H(6) 0.950 no . .
C(7) H(7) 0.950 no . .
C(7) H(8) 0.950 no . .
C(7) H(9) 0.950 no . .
C(8) H(10) 0.950 no . .
C(8) H(11) 0.950 no . .
C(8) H(12) 0.950 no . .
C(10) H(13) 0.950 no . .
C(11) H(14) 0.950 no . .
C(12) H(15) 0.950 no . .
C(14) H(16) 0.950 no . .
C(14) H(17) 0.950 no . .
C(14) H(18) 0.950 no . .
C(15) H(19) 0.950 no . .
C(15) H(20) 0.950 no . .
C(15) H(21) 0.950 no . .
C(16) H(22) 0.950 no . .
C(16) H(23) 0.950 no . .
C(16) H(24) 0.950 no . .
C(18) H(25) 0.950 no . .
C(19) H(26) 0.950 no . .
C(20) H(27) 0.950 no . .
C(22) H(28) 0.950 no . .
C(22) H(29) 0.950 no . .
C(22) H(30) 0.950 no . .
C(23) H(31) 0.950 no . .
C(23) H(32) 0.950 no . .
C(23) H(33) 0.950 no . .
C(24) H(34) 0.950 no . .
C(24) H(35) 0.950 no . .
C(24) H(36) 0.950 no . .
C(25) H(37) 0.950 no . .
C(25) H(38) 0.950 no . .
C(25) H(39) 0.950 no . .
C(27) H(40) 0.950 no . .
C(27) H(41) 0.950 no . .
C(27) H(42) 0.950 no . .

loop_
_geom_contact_atom_site_label_1
_geom_contact_atom_site_label_2
_geom_contact_distance
_geom_contact_publ_flag
_geom_contact_site_symmetry_1
_geom_contact_site_symmetry_2
O(1) C(14) 3.541(5) ? . 1_455
O(2) C(27) 3.306(9) ? . 1_554
O(3) C(25) 3.352(9) ? . .
N(2) C(27) 3.498(9) ? . 1_554
N(5) C(25) 3.578(9) ? . .
N(10) C(20) 3.482(9) ? . 2_556
N(11) C(4) 3.58(3) ? . 2_666
N(11) C(6) 3.54(3) ? . 2_666
C(1) C(27) 3.495(10) ? . 1_554
C(4) N(11) 3.58(3) ? . 2_666
C(6) N(11) 3.54(3) ? . 2_666
C(9) C(25) 3.414(10) ? . .
C(10) C(10) 3.230(7) ? . 2_655
C(10) C(25) 3.484(10) ? . .
C(14) O(1) 3.541(5) ? . 1_655
C(14) C(17) 3.552(9) ? . 1_655
C(17) C(14) 3.552(9) ? . 1_455
C(20) N(10) 3.482(9) ? . 2_556
C(25) O(3) 3.352(9) ? . .
C(25) N(5) 3.578(9) ? . .
C(25) C(9) 3.414(10) ? . .
C(25) C(10) 3.484(10) ? . .
C(27) O(2) 3.306(9) ? . 1_556
C(27) N(2) 3.498(9) ? . 1_556
C(27) C(1) 3.495(10) ? . 1_556
Ni(2) H(37) 3.512 ? . .
O(1) H(16) 3.451 ? . 1_455
O(1) H(17) 2.865 ? . 1_455
O(2) H(41) 2.771 ? . 1_554
O(2) H(42) 2.965 ? . 1_554
O(3) H(37) 2.410 ? . .
N(1) H(40) 3.144 ? . 1_554
N(1) H(42) 3.535 ? . 1_554
N(2) H(40) 3.231 ? . 1_554
N(2) H(41) 3.251 ? . 1_554
N(2) H(42) 3.439 ? . 1_554
N(3) H(17) 2.921 ? . 1_455
N(4) H(37) 3.525 ? . .
N(4) H(38) 3.173 ? . .
N(5) H(37) 3.075 ? . .
N(5) H(38) 3.341 ? . .
N(5) H(42) 3.246 ? . 1_554
N(6) H(41) 3.339 ? . 1_554
N(6) H(42) 3.108 ? . 1_554
N(7) H(15) 3.552 ? . 1_455
N(7) H(16) 3.539 ? . 1_455
N(7) H(18) 3.190 ? . 1_455
N(8) H(16) 3.196 ? . 1_455
N(8) H(18) 3.350 ? . 1_455
N(8) H(37) 3.434 ? . .
N(9) H(37) 2.901 ? . .
N(10) H(5) 3.025 ? . 1_545
N(10) H(25) 3.129 ? . 2_556
N(10) H(27) 2.598 ? . 2_556
N(10) H(28) 3.472 ? . 2_556
N(10) H(30) 3.014 ? . 2_556
N(10) H(34) 3.154 ? . .
N(10) H(35) 3.546 ? . 2_656
N(11) H(3) 2.954 ? . 2_666
N(11) H(4) 2.727 ? . 2_666
N(11) H(9) 3.474 ? . 2_666
N(11) H(19) 3.404 ? . 1_556
N(11) H(41) 3.565 ? . 2_667
N(12) H(4) 3.101 ? . 2_666
N(12) H(8) 3.276 ? . 2_666
N(12) H(9) 3.310 ? . 2_666
N(12) H(29) 3.135 ? . .
N(12) H(35) 3.105 ? . .
N(12) H(39) 3.330 ? . 2_656
C(1) H(17) 3.454 ? . 1_455
C(1) H(40) 3.138 ? . 1_554
C(1) H(41) 3.071 ? . 1_554
C(2) H(3) 3.503 ? . 2_565
C(2) H(6) 3.059 ? . 2_565
C(2) H(40) 2.941 ? . 1_554
C(2) H(41) 3.470 ? . 1_554
C(3) H(6) 3.578 ? . 2_565
C(3) H(38) 3.391 ? . 2_555
C(3) H(40) 2.934 ? . 1_554
C(4) H(1) 3.441 ? . 2_565
C(4) H(17) 3.194 ? . 1_455
C(4) H(41) 3.418 ? . 1_554
C(6) H(1) 3.059 ? . 2_565
C(6) H(28) 3.397 ? . 2_566
C(6) H(38) 3.572 ? . 1_565
C(7) H(23) 3.515 ? . 2_666
C(7) H(31) 3.214 ? . 2_666
C(7) H(32) 3.595 ? . 2_666
C(7) H(35) 3.411 ? . 2_666
C(8) H(11) 3.354 ? . 2_566
C(8) H(12) 3.378 ? . 2_566
C(8) H(17) 3.282 ? . 1_455
C(8) H(23) 3.341 ? . 2_666
C(8) H(28) 3.419 ? . 2_566
C(9) H(13) 3.253 ? . 2_655
C(9) H(37) 3.028 ? . .
C(9) H(38) 3.365 ? . .
C(9) H(39) 3.294 ? . .
C(9) H(42) 3.282 ? . 1_554
C(10) H(13) 3.080 ? . 2_655
C(10) H(26) 3.285 ? . 1_655
C(10) H(37) 3.478 ? . .
C(10) H(38) 3.216 ? . .
C(10) H(39) 3.194 ? . .
C(10) H(42) 3.273 ? . 2_656
C(11) H(13) 3.507 ? . 2_655
C(11) H(15) 3.525 ? . 2_655
C(11) H(18) 3.318 ? . 2_655
C(11) H(38) 3.071 ? . .
C(12) H(14) 3.554 ? . 2_655
C(12) H(26) 3.578 ? . 1_655
C(12) H(37) 3.539 ? . .
C(12) H(42) 3.258 ? . 1_554
C(14) H(12) 3.519 ? . 1_655
C(14) H(14) 3.499 ? . 2_655
C(15) H(32) 3.433 ? . 2_666
C(15) H(41) 3.247 ? . 1_554
C(16) H(7) 3.281 ? . 2_666
C(16) H(11) 3.330 ? . 2_666
C(16) H(32) 3.270 ? . 2_666
C(17) H(16) 2.843 ? . 1_455
C(17) H(18) 3.518 ? . 1_455
C(17) H(37) 3.533 ? . .
C(18) H(15) 3.030 ? . 1_455
C(18) H(16) 2.970 ? . 1_455
C(18) H(18) 3.450 ? . 1_455
C(18) H(29) 3.343 ? . 2_556
C(18) H(30) 3.512 ? . 2_556
C(19) H(13) 3.302 ? . 1_455
C(19) H(15) 2.845 ? . 1_455
C(19) H(16) 3.398 ? . 1_455
C(19) H(18) 3.234 ? . 1_455
C(20) H(16) 3.330 ? . 1_455
C(20) H(37) 3.372 ? . .
C(22) H(5) 3.349 ? . 2_566
C(22) H(25) 3.397 ? . 2_556
C(23) H(8) 3.447 ? . 2_666
C(23) H(20) 3.516 ? . 2_666
C(23) H(22) 3.175 ? . 2_666
C(24) H(8) 3.422 ? . 2_666
C(24) H(37) 3.303 ? . .
C(24) H(39) 3.563 ? . 2_656
C(25) H(2) 3.499 ? . 2_555
C(25) H(4) 3.518 ? . 1_545
C(25) H(36) 3.259 ? . .
C(26) H(4) 3.438 ? . 1_545
C(26) H(5) 3.039 ? . 1_545
C(26) H(27) 3.483 ? . 2_556
C(26) H(30) 3.413 ? . 2_556
C(26) H(34) 3.186 ? . .
C(26) H(35) 3.422 ? . 2_656
C(26) H(36) 3.347 ? . .
C(27) H(13) 3.229 ? . 2_656
C(27) H(19) 3.542 ? . 1_556
C(27) H(21) 3.286 ? . 1_556
C(27) H(26) 3.421 ? . 2_556
C(28) H(13) 3.408 ? . 2_656
C(28) H(19) 3.380 ? . 1_556
C(29) H(13) 3.241 ? . 2_656
C(29) H(26) 3.369 ? . 2_556
C(29) H(29) 3.539 ? . .
H(1) C(4) 3.441 ? . 2_565
H(1) C(6) 3.059 ? . 2_565
H(1) H(1) 3.521 ? . 2_565
H(1) H(3) 2.615 ? . 2_565
H(1) H(4) 3.139 ? . 2_565
H(1) H(5) 3.459 ? . 2_565
H(1) H(6) 2.253 ? . 2_565
H(1) H(40) 3.323 ? . 1_554
H(2) C(25) 3.499 ? . 2_555
H(2) H(4) 3.521 ? . 2_565
H(2) H(5) 3.470 ? . 2_565
H(2) H(6) 3.328 ? . 2_565
H(2) H(38) 2.585 ? . 2_555
H(2) H(40) 3.310 ? . 1_554
H(3) N(11) 2.954 ? . 2_666
H(3) C(2) 3.503 ? . 2_565
H(3) H(1) 2.615 ? . 2_565
H(4) N(11) 2.727 ? . 2_666
H(4) N(12) 3.101 ? . 2_666
H(4) C(25) 3.518 ? . 1_565
H(4) C(26) 3.438 ? . 1_565
H(4) H(1) 3.139 ? . 2_565
H(4) H(2) 3.521 ? . 2_565
H(4) H(38) 3.073 ? . 1_565
H(4) H(39) 3.526 ? . 1_565
H(5) N(10) 3.025 ? . 1_565
H(5) C(22) 3.349 ? . 2_566
H(5) C(26) 3.039 ? . 1_565
H(5) H(1) 3.459 ? . 2_565
H(5) H(2) 3.470 ? . 2_565
H(5) H(28) 2.576 ? . 2_566
H(5) H(30) 3.436 ? . 2_566
H(5) H(38) 3.248 ? . 1_565
H(6) C(2) 3.059 ? . 2_565
H(6) C(3) 3.578 ? . 2_565
H(6) H(1) 2.253 ? . 2_565
H(6) H(2) 3.328 ? . 2_565
H(6) H(28) 3.487 ? . 2_566
H(7) C(16) 3.281 ? . 2_666
H(7) H(22) 3.096 ? . 2_666
H(7) H(23) 2.900 ? . 2_666
H(7) H(24) 3.315 ? . 2_666
H(7) H(31) 2.957 ? . 2_666
H(7) H(32) 3.571 ? . 2_666
H(8) N(12) 3.276 ? . 2_666
H(8) C(23) 3.447 ? . 2_666
H(8) C(24) 3.422 ? . 2_666
H(8) H(23) 3.391 ? . 2_666
H(8) H(24) 3.381 ? . 2_666
H(8) H(31) 2.816 ? . 2_666
H(8) H(32) 3.317 ? . 2_666
H(8) H(35) 2.538 ? . 2_666
H(9) N(11) 3.474 ? . 2_666
H(9) N(12) 3.310 ? . 2_666
H(9) H(31) 3.362 ? . 2_666
H(9) H(32) 3.318 ? . 2_666
H(10) H(11) 3.329 ? . 2_566
H(10) H(12) 3.353 ? . 2_566
H(10) H(17) 3.027 ? . 1_455
H(10) H(20) 3.060 ? . 1_455
H(10) H(23) 3.232 ? . 1_455
H(10) H(28) 2.681 ? . 2_566
H(10) H(32) 3.203 ? . 2_566
H(10) H(33) 3.406 ? . 2_566
H(11) C(8) 3.354 ? . 2_566
H(11) C(16) 3.330 ? . 2_666
H(11) H(10) 3.329 ? . 2_566
H(11) H(11) 3.277 ? . 2_566
H(11) H(12) 2.915 ? . 2_566
H(11) H(23) 2.444 ? . 2_666
H(11) H(24) 3.596 ? . 2_666
H(11) H(28) 3.397 ? . 2_566
H(12) C(8) 3.378 ? . 2_566
H(12) C(14) 3.519 ? . 1_455
H(12) H(10) 3.353 ? . 2_566
H(12) H(11) 2.915 ? . 2_566
H(12) H(12) 3.326 ? . 2_566
H(12) H(16) 3.357 ? . 1_455
H(12) H(17) 2.868 ? . 1_455
H(12) H(23) 3.271 ? . 1_455
H(12) H(23) 3.586 ? . 2_666
H(13) C(9) 3.253 ? . 2_655
H(13) C(10) 3.080 ? . 2_655
H(13) C(11) 3.507 ? . 2_655
H(13) C(19) 3.302 ? . 1_655
H(13) C(27) 3.229 ? . 2_656
H(13) C(28) 3.408 ? . 2_656
H(13) C(29) 3.241 ? . 2_656
H(13) H(13) 3.217 ? . 2_655
H(13) H(26) 2.472 ? . 1_655
H(13) H(39) 3.323 ? . .
H(13) H(40) 3.501 ? . 2_656
H(13) H(42) 2.467 ? . 2_656
H(14) C(12) 3.554 ? . 2_655
H(14) C(14) 3.499 ? . 2_655
H(14) H(15) 3.229 ? . 2_655
H(14) H(18) 2.581 ? . 2_655
H(14) H(38) 3.412 ? . .
H(14) H(42) 3.515 ? . 2_656
H(15) N(7) 3.552 ? . 1_655
H(15) C(11) 3.525 ? . 2_655
H(15) C(18) 3.030 ? . 1_655
H(15) C(19) 2.845 ? . 1_655
H(15) H(14) 3.229 ? . 2_655
H(15) H(25) 3.131 ? . 1_655
H(15) H(26) 2.789 ? . 1_655
H(16) O(1) 3.451 ? . 1_655
H(16) N(7) 3.539 ? . 1_655
H(16) N(8) 3.196 ? . 1_655
H(16) C(17) 2.843 ? . 1_655
H(16) C(18) 2.970 ? . 1_655
H(16) C(19) 3.398 ? . 1_655
H(16) C(20) 3.330 ? . 1_655
H(16) H(12) 3.357 ? . 1_655
H(16) H(25) 3.274 ? . 1_655
H(16) H(27) 3.428 ? . 1_655
H(17) O(1) 2.865 ? . 1_655
H(17) N(3) 2.921 ? . 1_655
H(17) C(1) 3.454 ? . 1_655
H(17) C(4) 3.194 ? . 1_655
H(17) C(8) 3.282 ? . 1_655
H(17) H(10) 3.027 ? . 1_655
H(17) H(12) 2.868 ? . 1_655
H(18) N(7) 3.190 ? . 1_655
H(18) N(8) 3.350 ? . 1_655
H(18) C(11) 3.318 ? . 2_655
H(18) C(17) 3.518 ? . 1_655
H(18) C(18) 3.450 ? . 1_655
H(18) C(19) 3.234 ? . 1_655
H(18) H(14) 2.581 ? . 2_655
H(18) H(26) 3.596 ? . 1_655
H(19) N(11) 3.404 ? . 1_554
H(19) C(27) 3.542 ? . 1_554
H(19) C(28) 3.380 ? . 1_554
H(19) H(41) 3.150 ? . 1_554
H(19) H(42) 3.532 ? . 1_554
H(20) C(23) 3.516 ? . 2_666
H(20) H(10) 3.060 ? . 1_655
H(20) H(32) 2.580 ? . 2_666
H(21) C(27) 3.286 ? . 1_554
H(21) H(41) 2.561 ? . 1_554
H(21) H(42) 3.371 ? . 1_554
H(22) C(23) 3.175 ? . 2_666
H(22) H(7) 3.096 ? . 2_666
H(22) H(31) 3.151 ? . 2_666
H(22) H(32) 2.588 ? . 2_666
H(22) H(33) 3.308 ? . 2_666
H(23) C(7) 3.515 ? . 2_666
H(23) C(8) 3.341 ? . 2_666
H(23) H(7) 2.900 ? . 2_666
H(23) H(8) 3.391 ? . 2_666
H(23) H(10) 3.232 ? . 1_655
H(23) H(11) 2.444 ? . 2_666
H(23) H(12) 3.271 ? . 1_655
H(23) H(12) 3.586 ? . 2_666
H(23) H(32) 3.155 ? . 2_666
H(23) H(33) 3.404 ? . 2_666
H(24) H(7) 3.315 ? . 2_666
H(24) H(8) 3.381 ? . 2_666
H(24) H(11) 3.596 ? . 2_666
H(25) N(10) 3.129 ? . 2_556
H(25) C(22) 3.397 ? . 2_556
H(25) H(15) 3.131 ? . 1_455
H(25) H(16) 3.274 ? . 1_455
H(25) H(29) 2.877 ? . 2_556
H(25) H(30) 3.101 ? . 2_556
H(25) H(34) 2.732 ? . 2_556
H(26) C(10) 3.285 ? . 1_455
H(26) C(12) 3.578 ? . 1_455
H(26) C(27) 3.421 ? . 2_556
H(26) C(29) 3.369 ? . 2_556
H(26) H(13) 2.472 ? . 1_455
H(26) H(15) 2.789 ? . 1_455
H(26) H(18) 3.596 ? . 1_455
H(26) H(40) 3.020 ? . 2_556
H(26) H(42) 2.963 ? . 2_556
H(27) N(10) 2.598 ? . 2_556
H(27) C(26) 3.483 ? . 2_556
H(27) H(16) 3.428 ? . 1_455
H(28) N(10) 3.472 ? . 2_556
H(28) C(6) 3.397 ? . 2_566
H(28) C(8) 3.419 ? . 2_566
H(28) H(5) 2.576 ? . 2_566
H(28) H(6) 3.487 ? . 2_566
H(28) H(10) 2.681 ? . 2_566
H(28) H(11) 3.397 ? . 2_566
H(29) N(12) 3.135 ? . .
H(29) C(18) 3.343 ? . 2_556
H(29) C(29) 3.539 ? . .
H(29) H(25) 2.877 ? . 2_556
H(30) N(10) 3.014 ? . 2_556
H(30) C(18) 3.512 ? . 2_556
H(30) C(26) 3.413 ? . 2_556
H(30) H(5) 3.436 ? . 2_566
H(30) H(25) 3.101 ? . 2_556
H(31) C(7) 3.214 ? . 2_666
H(31) H(7) 2.957 ? . 2_666
H(31) H(8) 2.816 ? . 2_666
H(31) H(9) 3.362 ? . 2_666
H(31) H(22) 3.151 ? . 2_666
H(32) C(7) 3.595 ? . 2_666
H(32) C(15) 3.433 ? . 2_666
H(32) C(16) 3.270 ? . 2_666
H(32) H(7) 3.571 ? . 2_666
H(32) H(8) 3.317 ? . 2_666
H(32) H(9) 3.318 ? . 2_666
H(32) H(10) 3.203 ? . 2_566
H(32) H(20) 2.580 ? . 2_666
H(32) H(22) 2.588 ? . 2_666
H(32) H(23) 3.155 ? . 2_666
H(33) H(10) 3.406 ? . 2_566
H(33) H(22) 3.308 ? . 2_666
H(33) H(23) 3.404 ? . 2_666
H(34) N(10) 3.154 ? . .
H(34) C(26) 3.186 ? . .
H(34) H(25) 2.732 ? . 2_556
H(34) H(37) 3.338 ? . .
H(34) H(39) 3.173 ? . 2_656
H(35) N(10) 3.546 ? . 2_656
H(35) N(12) 3.105 ? . .
H(35) C(7) 3.411 ? . 2_666
H(35) C(26) 3.422 ? . 2_656
H(35) H(8) 2.538 ? . 2_666
H(35) H(39) 3.144 ? . 2_656
H(36) C(25) 3.259 ? . .
H(36) C(26) 3.347 ? . .
H(36) H(37) 2.605 ? . .
H(36) H(39) 3.462 ? . .
H(37) Ni(2) 3.512 ? . .
H(37) O(3) 2.410 ? . .
H(37) N(4) 3.525 ? . .
H(37) N(5) 3.075 ? . .
H(37) N(8) 3.434 ? . .
H(37) N(9) 2.901 ? . .
H(37) C(9) 3.028 ? . .
H(37) C(10) 3.478 ? . .
H(37) C(12) 3.539 ? . .
H(37) C(17) 3.533 ? . .
H(37) C(20) 3.372 ? . .
H(37) C(24) 3.303 ? . .
H(37) H(34) 3.338 ? . .
H(37) H(36) 2.605 ? . .
H(38) N(4) 3.173 ? . .
H(38) N(5) 3.341 ? . .
H(38) C(3) 3.391 ? . 2_555
H(38) C(6) 3.572 ? . 1_545
H(38) C(9) 3.365 ? . .
H(38) C(10) 3.216 ? . .
H(38) C(11) 3.071 ? . .
H(38) H(2) 2.585 ? . 2_555
H(38) H(4) 3.073 ? . 1_545
H(38) H(5) 3.248 ? . 1_545
H(38) H(14) 3.412 ? . .
H(39) N(12) 3.330 ? . 2_656
H(39) C(9) 3.294 ? . .
H(39) C(10) 3.194 ? . .
H(39) C(24) 3.563 ? . 2_656
H(39) H(4) 3.526 ? . 1_545
H(39) H(13) 3.323 ? . .
H(39) H(34) 3.173 ? . 2_656
H(39) H(35) 3.144 ? . 2_656
H(39) H(36) 3.462 ? . .
H(40) N(1) 3.144 ? . 1_556
H(40) N(2) 3.231 ? . 1_556
H(40) C(1) 3.138 ? . 1_556
H(40) C(2) 2.941 ? . 1_556
H(40) C(3) 2.934 ? . 1_556
H(40) H(1) 3.323 ? . 1_556
H(40) H(2) 3.310 ? . 1_556
H(40) H(13) 3.501 ? . 2_656
H(40) H(26) 3.020 ? . 2_556
H(41) O(2) 2.771 ? . 1_556
H(41) N(2) 3.251 ? . 1_556
H(41) N(6) 3.339 ? . 1_556
H(41) N(11) 3.565 ? . 2_667
H(41) C(1) 3.071 ? . 1_556
H(41) C(2) 3.470 ? . 1_556
H(41) C(4) 3.418 ? . 1_556
H(41) C(15) 3.247 ? . 1_556
H(41) H(19) 3.150 ? . 1_556
H(41) H(21) 2.561 ? . 1_556
H(42) O(2) 2.965 ? . 1_556
H(42) N(1) 3.535 ? . 1_556
H(42) N(2) 3.439 ? . 1_556
H(42) N(5) 3.246 ? . 1_556
H(42) N(6) 3.108 ? . 1_556
H(42) C(9) 3.282 ? . 1_556
H(42) C(10) 3.273 ? . 2_656
H(42) C(12) 3.258 ? . 1_556
H(42) H(13) 2.467 ? . 2_656
H(42) H(14) 3.515 ? . 2_656
H(42) H(19) 3.532 ? . 1_556
H(42) H(21) 3.371 ? . 1_556
H(42) H(26) 2.963 ? . 2_556

loop_
_geom_torsion_atom_site_label_1
_geom_torsion_atom_site_label_2
_geom_torsion_atom_site_label_3
_geom_torsion_atom_site_label_4
_geom_torsion
_geom_torsion_publ_flag
_geom_torsion_site_symmetry_1
_geom_torsion_site_symmetry_2
_geom_torsion_site_symmetry_3
_geom_torsion_site_symmetry_4
N(1) Ni(1) N(4) N(5) 27.4(2) ? . . . .
N(1) Ni(1) N(4) C(11) -133.8(3) ? . . . .
N(4) Ni(1) N(1) N(2) -59.0(2) ? . . . .
N(4) Ni(1) N(1) C(3) 145.0(3) ? . . . .
N(1) Ni(1) N(4) N(5) 152.6(2) ? . . 2_555 2_555
N(1) Ni(1) N(4) C(11) -46.2(3) ? . . 2_555 2_555
N(4) Ni(1) N(1) N(2) 121.0(2) ? 2_555 . . .
N(4) Ni(1) N(1) C(3) -35.0(3) ? 2_555 . . .
N(1) Ni(1) N(7) N(8) -58.2(3) ? . . . .
N(1) Ni(1) N(7) C(19) 143.3(3) ? . . . .
N(7) Ni(1) N(1) N(2) 29.4(2) ? . . . .
N(7) Ni(1) N(1) C(3) -126.6(3) ? . . . .
N(1) Ni(1) N(7) N(8) -121.8(3) ? . . 2_555 2_555
N(1) Ni(1) N(7) C(19) 36.7(3) ? . . 2_555 2_555
N(7) Ni(1) N(1) N(2) -150.6(2) ? 2_555 . . .
N(7) Ni(1) N(1) C(3) 53.4(3) ? 2_555 . . .
N(1) Ni(1) N(4) N(5) -152.6(2) ? 2_555 . . .
N(1) Ni(1) N(4) C(11) 46.2(3) ? 2_555 . . .
N(4) Ni(1) N(1) N(2) -121.0(2) ? . . 2_555 2_555
N(4) Ni(1) N(1) C(3) 35.0(3) ? . . 2_555 2_555
N(1) Ni(1) N(4) N(5) -27.4(2) ? 2_555 . 2_555 2_555
N(1) Ni(1) N(4) C(11) 133.8(3) ? 2_555 . 2_555 2_555
N(4) Ni(1) N(1) N(2) 59.0(2) ? 2_555 . 2_555 2_555
N(4) Ni(1) N(1) C(3) -145.0(3) ? 2_555 . 2_555 2_555
N(1) Ni(1) N(7) N(8) 121.8(3) ? 2_555 . . .
N(1) Ni(1) N(7) C(19) -36.7(3) ? 2_555 . . .
N(7) Ni(1) N(1) N(2) 150.6(2) ? . . 2_555 2_555
N(7) Ni(1) N(1) C(3) -53.4(3) ? . . 2_555 2_555
N(1) Ni(1) N(7) N(8) 58.2(3) ? 2_555 . 2_555 2_555
N(1) Ni(1) N(7) C(19) -143.3(3) ? 2_555 . 2_555 2_555
N(7) Ni(1) N(1) N(2) -29.4(2) ? 2_555 . 2_555 2_555
N(7) Ni(1) N(1) C(3) 126.6(3) ? 2_555 . 2_555 2_555
N(4) Ni(1) N(7) N(8) 32.8(3) ? . . . .
N(4) Ni(1) N(7) C(19) -125.8(3) ? . . . .
N(7) Ni(1) N(4) N(5) -62.4(2) ? . . . .
N(7) Ni(1) N(4) C(11) 136.3(3) ? . . . .
N(4) Ni(1) N(7) N(8) 147.2(3) ? . . 2_555 2_555
N(4) Ni(1) N(7) C(19) -54.2(3) ? . . 2_555 2_555
N(7) Ni(1) N(4) N(5) 117.6(2) ? 2_555 . . .
N(7) Ni(1) N(4) C(11) -43.7(3) ? 2_555 . . .
N(4) Ni(1) N(7) N(8) -147.2(3) ? 2_555 . . .
N(4) Ni(1) N(7) C(19) 54.2(3) ? 2_555 . . .
N(7) Ni(1) N(4) N(5) -117.6(2) ? . . 2_555 2_555
N(7) Ni(1) N(4) C(11) 43.7(3) ? . . 2_555 2_555
N(4) Ni(1) N(7) N(8) -32.8(3) ? 2_555 . 2_555 2_555
N(4) Ni(1) N(7) C(19) 125.8(3) ? 2_555 . 2_555 2_555
N(7) Ni(1) N(4) N(5) 62.4(2) ? 2_555 . 2_555 2_555
N(7) Ni(1) N(4) C(11) -136.3(3) ? 2_555 . 2_555 2_555
O(1) Ni(2) O(2) N(6) 149.3(2) ? . . . .
O(2) Ni(2) O(1) N(3) 67.6(2) ? . . . .
O(1) Ni(2) O(3) N(9) 61.9(2) ? . . . .
O(3) Ni(2) O(1) N(3) 154.0(2) ? . . . .
O(1) Ni(2) N(2) N(1) -163.1(2) ? . . . .
O(1) Ni(2) N(2) C(1) 25.3(3) ? . . . .
N(2) Ni(2) O(1) N(3) -33.1(2) ? . . . .
O(1) Ni(2) N(5) N(4) -134.7(4) ? . . . .
O(1) Ni(2) N(5) C(9) 61.5(7) ? . . . .
N(5) Ni(2) O(1) N(3) 39.6(6) ? . . . .
O(1) Ni(2) N(8) N(7) 117.0(2) ? . . . .
O(1) Ni(2) N(8) C(17) -55.8(3) ? . . . .
N(8) Ni(2) O(1) N(3) -123.5(2) ? . . . .
O(2) Ni(2) O(3) N(9) 148.5(2) ? . . . .
O(3) Ni(2) O(2) N(6) 64.2(2) ? . . . .
O(2) Ni(2) N(2) N(1) 111.8(2) ? . . . .
O(2) Ni(2) N(2) C(1) -59.8(3) ? . . . .
N(2) Ni(2) O(2) N(6) -127.3(2) ? . . . .
O(2) Ni(2) N(5) N(4) -162.8(3) ? . . . .
O(2) Ni(2) N(5) C(9) 33.3(3) ? . . . .
N(5) Ni(2) O(2) N(6) -36.3(2) ? . . . .
O(2) Ni(2) N(8) N(7) -122.7(4) ? . . . .
O(2) Ni(2) N(8) C(17) 64.5(6) ? . . . .
N(8) Ni(2) O(2) N(6) 27.6(6) ? . . . .
O(3) Ni(2) N(2) N(1) -130.3(4) ? . . . .
O(3) Ni(2) N(2) C(1) 58.1(6) ? . . . .
N(2) Ni(2) O(3) N(9) 29.1(6) ? . . . .
O(3) Ni(2) N(5) N(4) 112.3(3) ? . . . .
O(3) Ni(2) N(5) C(9) -51.5(3) ? . . . .
N(5) Ni(2) O(3) N(9) -129.0(2) ? . . . .
O(3) Ni(2) N(8) N(7) -159.5(3) ? . . . .
O(3) Ni(2) N(8) C(17) 27.7(3) ? . . . .
N(8) Ni(2) O(3) N(9) -39.2(2) ? . . . .
N(2) Ni(2) N(5) N(4) -62.9(3) ? . . . .
N(2) Ni(2) N(5) C(9) 133.3(3) ? . . . .
N(5) Ni(2) N(2) N(1) 28.1(2) ? . . . .
N(5) Ni(2) N(2) C(1) -143.5(3) ? . . . .
N(2) Ni(2) N(8) N(7) 32.6(3) ? . . . .
N(2) Ni(2) N(8) C(17) -140.2(3) ? . . . .
N(8) Ni(2) N(2) N(1) -62.8(2) ? . . . .
N(8) Ni(2) N(2) C(1) 125.6(3) ? . . . .
N(5) Ni(2) N(8) N(7) -59.6(3) ? . . . .
N(5) Ni(2) N(8) C(17) 127.6(3) ? . . . .
N(8) Ni(2) N(5) N(4) 28.6(3) ? . . . .
N(8) Ni(2) N(5) C(9) -135.2(3) ? . . . .
Ni(2) O(1) N(3) C(4) 25.3(5) ? . . . .
Ni(2) O(1) N(3) C(5) -154.4(2) ? . . . .
Ni(2) O(2) N(6) C(12) 25.2(5) ? . . . .
Ni(2) O(2) N(6) C(13) -153.8(2) ? . . . .
Ni(2) O(3) N(9) C(20) 32.2(5) ? . . . .
Ni(2) O(3) N(9) C(21) -149.0(2) ? . . . .
Ni(1) N(1) N(2) Ni(2) 28.0(3) ? . . . .
Ni(1) N(1) N(2) C(1) -159.1(2) ? . . . .
Ni(1) N(1) C(3) C(2) 157.8(3) ? . . . .
N(2) N(1) C(3) C(2) -0.9(5) ? . . . .
C(3) N(1) N(2) Ni(2) -171.0(2) ? . . . .
C(3) N(1) N(2) C(1) 1.9(4) ? . . . .
Ni(2) N(2) C(1) C(2) 170.4(3) ? . . . .
Ni(2) N(2) C(1) C(4) -10.8(6) ? . . . .
N(1) N(2) C(1) C(2) -2.2(4) ? . . . .
N(1) N(2) C(1) C(4) 176.5(4) ? . . . .
O(1) N(3) C(4) C(1) 2.8(7) ? . . . .
O(1) N(3) C(5) C(6) -168.2(3) ? . . . .
O(1) N(3) C(5) C(7) 69.2(4) ? . . . .
O(1) N(3) C(5) C(8) -50.5(4) ? . . . .
C(4) N(3) C(5) C(6) 12.0(5) ? . . . .
C(4) N(3) C(5) C(7) -110.5(4) ? . . . .
C(4) N(3) C(5) C(8) 129.8(4) ? . . . .
C(5) N(3) C(4) C(1) -177.5(4) ? . . . .
Ni(1) N(4) N(5) Ni(2) 30.2(4) ? . . . .
Ni(1) N(4) N(5) C(9) -163.6(2) ? . . . .
Ni(1) N(4) C(11) C(10) 162.1(3) ? . . . .
N(5) N(4) C(11) C(10) -0.9(5) ? . . . .
C(11) N(4) N(5) Ni(2) -165.2(2) ? . . . .
C(11) N(4) N(5) C(9) 1.0(4) ? . . . .
Ni(2) N(5) C(9) C(10) 165.2(3) ? . . . .
Ni(2) N(5) C(9) C(12) -21.1(6) ? . . . .
N(4) N(5) C(9) C(10) -0.8(4) ? . . . .
N(4) N(5) C(9) C(12) 172.9(4) ? . . . .
O(2) N(6) C(12) C(9) 3.4(7) ? . . . .
O(2) N(6) C(13) C(14) -165.1(5) ? . . . .
O(2) N(6) C(13) C(15) -46.3(5) ? . . . .
O(2) N(6) C(13) C(16) 67.4(5) ? . . . .
C(12) N(6) C(13) C(14) 15.9(7) ? . . . .
C(12) N(6) C(13) C(15) 134.7(5) ? . . . .
C(12) N(6) C(13) C(16) -111.6(5) ? . . . .
C(13) N(6) C(12) C(9) -177.7(4) ? . . . .
Ni(1) N(7) N(8) Ni(2) 24.7(4) ? . . . .
Ni(1) N(7) N(8) C(17) -161.3(2) ? . . . .
Ni(1) N(7) C(19) C(18) 161.0(3) ? . . . .
N(8) N(7) C(19) C(18) -0.0(4) ? . . . .
C(19) N(7) N(8) Ni(2) -172.7(2) ? . . . .
C(19) N(7) N(8) C(17) 1.3(4) ? . . . .
Ni(2) N(8) C(17) C(18) 171.6(3) ? . . . .
Ni(2) N(8) C(17) C(20) -9.2(6) ? . . . .
N(7) N(8) C(17) C(18) -2.1(4) ? . . . .
N(7) N(8) C(17) C(20) 177.0(3) ? . . . .
O(3) N(9) C(20) C(17) 1.5(7) ? . . . .
O(3) N(9) C(21) C(22) -176.3(4) ? . . . .
O(3) N(9) C(21) C(23) 63.6(4) ? . . . .
O(3) N(9) C(21) C(24) -54.6(4) ? . . . .
C(20) N(9) C(21) C(22) 2.5(6) ? . . . .
C(20) N(9) C(21) C(23) -117.7(4) ? . . . .
C(20) N(9) C(21) C(24) 124.2(4) ? . . . .
C(21) N(9) C(20) C(17) -177.2(4) ? . . . .
C(28) N(12) C(29) C(27) -15(9) ? . . . .
C(29) N(12) C(28) N(11) -175(4) ? . . . .
C(29) N(12) C(28) C(27) 4(2) ? . . . .
N(2) C(1) C(2) C(3) 1.6(5) ? . . . .
N(2) C(1) C(4) N(3) -11.5(7) ? . . . .
C(2) C(1) C(4) N(3) 167.0(5) ? . . . .
C(4) C(1) C(2) C(3) -177.1(4) ? . . . .
C(1) C(2) C(3) N(1) -0.4(5) ? . . . .
N(5) C(9) C(10) C(11) 0.2(4) ? . . . .
N(5) C(9) C(12) N(6) -6.3(7) ? . . . .
C(10) C(9) C(12) N(6) 166.2(4) ? . . . .
C(12) C(9) C(10) C(11) -173.2(4) ? . . . .
C(9) C(10) C(11) N(4) 0.4(5) ? . . . .
N(8) C(17) C(18) C(19) 2.0(5) ? . . . .
N(8) C(17) C(20) N(9) -14.8(7) ? . . . .
C(18) C(17) C(20) N(9) 164.2(4) ? . . . .
C(20) C(17) C(18) C(19) -177.1(4) ? . . . .
C(17) C(18) C(19) N(7) -1.2(5) ? . . . .
C(28) C(27) C(29) N(12) 16(10) ? . . . .
C(29) C(27) C(28) N(11) 171(12) ? . . . .
C(29) C(27) C(28) N(12) -2.4(17) ? . . . .
N(11) C(28) C(29) N(12) 6(4) ? . . . .
N(11) C(28) C(29) C(27) -178(2) ? . . . .
N(12) C(28) C(29) C(27) 176(2) ? . . . .
C(27) C(28) C(29) N(12) -176(2) ? . . . .
